data_2231078
loop_
_publ_author_name
'Akerman, Matthew'
'Akerman, Kate'
'Jaganyi, Deogratius'
'Reddy, Desigan'

_publ_section_title
;
 Electrostatic repulsion between the cations of
 (1-methyl-1<i>H</i>-imidazole-\k<i>N</i>^3^)(2,2':6',2''-terpyridine-\k^3^<i>N</i>,<i>N</i>',<i>N</i>'')platinum(II)
 perchlorate nitromethane monosolvate prevents
 Pt&#x00B7;&#x00B7;&#x00B7;Pt interactions
;
_journal_coeditor_code FI2109
_journal_issue 8
_journal_name_full 'Acta Crystallographica Section E'
_journal_page_first m1075
_journal_page_last m1076
_journal_paper_doi 10.1107/S1600536811025475
_journal_volume 67
_journal_year 2011
_chemical_formula_iupac '[Pt (C15 H11 N3) (C4 H6 N2)] (Cl O4)2, C H3 N O2'
_chemical_formula_moiety 'C19 H17 N5 Pt 2+, 2(Cl O4 -), C H3 N O2'
_chemical_formula_sum 'C20 H20 Cl2 N6 O10 Pt'
_chemical_formula_weight 770.41
_chemical_name_systematic
;
(1-methyl-1<i>H</i>-imidazole-\k<i>N</i>^3^)(2,2':6',2''-
terpyridine-\k^3^<i>N</i>,<i>N</i>',<i>N</i>'')platinum(II) perchlorate
nitromethane monosolvate
;
_space_group_IT_number 14
_symmetry_cell_setting monoclinic
_symmetry_space_group_name_Hall '-P 2ybc'
_symmetry_space_group_name_H-M 'P 1 21/c 1'
_atom_sites_solution_hydrogens geom
_atom_sites_solution_primary direct
_atom_sites_solution_secondary difmap
_audit_creation_method SHELXL-97
_cell_angle_alpha 90.000
_cell_angle_beta 110.147(5)
_cell_angle_gamma 90.000
_cell_formula_units_Z 4
_cell_length_a 16.389(4)
_cell_length_b 11.582(5)
_cell_length_c 14.538(5)
_cell_measurement_reflns_used 5102
_cell_measurement_temperature 296(2)
_cell_measurement_theta_max 26.1
_cell_measurement_theta_min 2.8
_cell_volume 2590.7(16)
_computing_cell_refinement 'CrysAlis CCD (Oxford Diffraction, 2008)'
_computing_data_collection 'CrysAlis CCD (Oxford Diffraction, 2008)'
_computing_data_reduction 'CrysAlis RED (Oxford Diffraction, 2008)'
_computing_molecular_graphics 'WinGX (Farrugia, 1999)'
_computing_publication_material 'WinGX (Farrugia, 1999)'
_computing_structure_refinement 'SHELXL97 (Sheldrick, 2008)'
_computing_structure_solution 'SHELXS97 (Sheldrick, 2008)'
_diffrn_ambient_temperature 296(2)
_diffrn_measured_fraction_theta_full 0.999
_diffrn_measured_fraction_theta_max 0.998
_diffrn_measurement_device_type 'Oxford Diffraction Xcalibur2 CCD'
_diffrn_measurement_method 'omega scans at fixed theta angles'
_diffrn_radiation_monochromator graphite
_diffrn_radiation_source 'fine-focus sealed tube'
_diffrn_radiation_type MoK\a
_diffrn_radiation_wavelength 0.71073
_diffrn_reflns_av_R_equivalents 0.0528
_diffrn_reflns_av_sigmaI/netI 0.0456
_diffrn_reflns_limit_h_max 20
_diffrn_reflns_limit_h_min -20
_diffrn_reflns_limit_k_max 14
_diffrn_reflns_limit_k_min -14
_diffrn_reflns_limit_l_max 14
_diffrn_reflns_limit_l_min -17
_diffrn_reflns_number 17563
_diffrn_reflns_theta_full 26.0
_diffrn_reflns_theta_max 26.06
_diffrn_reflns_theta_min 2.82
_diffrn_standards_decay_% 0
_diffrn_standards_interval_count 0
_diffrn_standards_interval_time 0
_diffrn_standards_number 0
_exptl_absorpt_coefficient_mu 5.688
_exptl_absorpt_correction_T_max 0.1315
_exptl_absorpt_correction_T_min 0.1315
_exptl_absorpt_correction_type multi-scan
_exptl_absorpt_process_details '(Blessing, 1995)'
_exptl_crystal_colour orange
_exptl_crystal_density_diffrn 1.975
_exptl_crystal_density_method 'not measured'
_exptl_crystal_description cubic
_exptl_crystal_F_000 1496
_exptl_crystal_size_max 0.60
_exptl_crystal_size_mid 0.60
_exptl_crystal_size_min 0.60
_refine_diff_density_max 1.588
_refine_diff_density_min -2.643
_refine_ls_extinction_method none
_refine_ls_goodness_of_fit_ref 0.980
_refine_ls_hydrogen_treatment constr
_refine_ls_matrix_type full
_refine_ls_number_parameters 354
_refine_ls_number_reflns 5102
_refine_ls_number_restraints 0
_refine_ls_restrained_S_all 0.980
_refine_ls_R_factor_all 0.0602
_refine_ls_R_factor_gt 0.0452
_refine_ls_shift/su_max 0.001
_refine_ls_shift/su_mean 0.000
_refine_ls_structure_factor_coef Fsqd
_refine_ls_weighting_details 'calc w=1/[\s^2^(Fo^2^)+(0.0820P)^2^] where P=(Fo^2^+2Fc^2^)/3'
_refine_ls_weighting_scheme calc
_refine_ls_wR_factor_gt 0.1123
_refine_ls_wR_factor_ref 0.1178
_reflns_number_gt 3881
_reflns_number_total 5102
_reflns_threshold_expression I>2\s(I)
_cod_data_source_file fi2109.cif
_cod_data_source_block I
_cod_original_sg_symbol_H-M 'P 21/c'
_cod_database_code 2231078
_cod_database_fobs_code 2231078

loop_
_symmetry_equiv_pos_as_xyz
'x, y, z'
'-x, y+1/2, -z+1/2'
'-x, -y, -z'
'x, -y-1/2, z-1/2'

loop_
_atom_site_type_symbol
_atom_site_label
_atom_site_fract_x
_atom_site_fract_y
_atom_site_fract_z
_atom_site_U_iso_or_equiv
_atom_site_adp_type
_atom_site_calc_flag
_atom_site_refinement_flags
_atom_site_occupancy
_atom_site_symmetry_multiplicity
C C1 0.6697(5) 0.4867(7) 1.0042(6) 0.059(2) Uani d . 1 1
H H1 0.6976 0.5318 0.9712 0.071 Uiso calc R 1 1
C C1S 0.9475(7) 0.0921(12) 1.0904(9) 0.118(4) Uani d . 1 1
H H1S1 0.9664 0.0286 1.1351 0.176 Uiso calc R 1 1
H H1S2 0.9972 0.1356 1.0896 0.176 Uiso calc R 1 1
H H1S3 0.9167 0.0633 1.0258 0.176 Uiso calc R 1 1
C C2 0.6293(6) 0.5379(8) 1.0631(6) 0.069(2) Uani d . 1 1
H H2 0.6308 0.6179 1.0693 0.082 Uiso calc R 1 1
C C3 0.5873(5) 0.4746(9) 1.1124(6) 0.071(3) Uani d . 1 1
H H3 0.5594 0.5097 1.1509 0.086 Uiso calc R 1 1
C C4 0.5882(5) 0.3568(9) 1.1025(6) 0.063(2) Uani d . 1 1
H H4 0.5614 0.3110 1.1363 0.076 Uiso calc R 1 1
C C5 0.6272(4) 0.3058(7) 1.0446(5) 0.0450(17) Uani d . 1 1
C C6 0.6301(4) 0.1792(8) 1.0298(5) 0.0483(18) Uani d . 1 1
C C7 0.5995(5) 0.0928(9) 1.0705(6) 0.060(2) Uani d . 1 1
H H7 0.5695 0.1096 1.1128 0.072 Uiso calc R 1 1
C C8 0.6121(5) -0.0197(8) 1.0502(6) 0.061(2) Uani d . 1 1
H H8 0.5911 -0.0782 1.0798 0.073 Uiso calc R 1 1
C C9 0.6548(5) -0.0487(7) 0.9871(5) 0.059(2) Uani d . 1 1
H H9 0.6620 -0.1253 0.9721 0.070 Uiso calc R 1 1
C C10 0.6871(4) 0.0424(6) 0.9465(5) 0.0435(16) Uani d . 1 1
C C11 0.7363(4) 0.0341(6) 0.8776(5) 0.0452(17) Uani d . 1 1
C C12 0.7570(5) -0.0665(7) 0.8412(6) 0.062(2) Uani d . 1 1
H H12 0.7398 -0.1371 0.8590 0.074 Uiso calc R 1 1
C C13 0.8024(6) -0.0627(7) 0.7794(7) 0.069(2) Uani d . 1 1
H H13 0.8190 -0.1310 0.7572 0.083 Uiso calc R 1 1
C C14 0.8241(5) 0.0410(8) 0.7494(6) 0.067(2) Uani d . 1 1
H H14 0.8527 0.0440 0.7042 0.080 Uiso calc R 1 1
C C15 0.8030(4) 0.1402(7) 0.7870(6) 0.0525(19) Uani d . 1 1
H H15 0.8195 0.2107 0.7684 0.063 Uiso calc R 1 1
C C16 0.8566(4) 0.4276(6) 0.8775(5) 0.0430(16) Uani d . 1 1
H H16 0.9022 0.3812 0.9149 0.052 Uiso calc R 1 1
C C17 0.7844(6) 0.5684(7) 0.7859(6) 0.061(2) Uani d . 1 1
H H17 0.7717 0.6360 0.7491 0.073 Uiso calc R 1 1
C C18 0.7266(5) 0.4945(6) 0.8026(5) 0.0475(17) Uani d . 1 1
H H18 0.6665 0.5028 0.7788 0.057 Uiso calc R 1 1
C C19 0.9464(5) 0.5765(8) 0.8392(7) 0.080(3) Uani d . 1 1
H H19A 0.9931 0.5231 0.8681 0.121 Uiso calc R 1 1
H H19B 0.9556 0.6450 0.8786 0.121 Uiso calc R 1 1
H H19C 0.9446 0.5962 0.7744 0.121 Uiso calc R 1 1
N N1 0.6682(4) 0.3704(6) 0.9951(4) 0.0453(14) Uani d . 1 1
N N1S 0.8913(5) 0.1653(8) 1.1213(6) 0.072(2) Uani d . 1 1
N N2 0.6734(4) 0.1509(5) 0.9674(4) 0.0429(14) Uani d . 1 1
N N3 0.7591(4) 0.1392(5) 0.8502(4) 0.0438(14) Uani d . 1 1
N N4 0.7711(4) 0.4065(5) 0.8597(4) 0.0399(13) Uani d . 1 1
N N5 0.8647(4) 0.5235(5) 0.8340(4) 0.0469(14) Uani d . 1 1
O O1 0.941(2) 0.7727(17) 1.039(3) 0.38(2) Uani d . 1 1
O O1S 0.8411(5) 0.1229(7) 1.1517(5) 0.102(2) Uani d . 1 1
O O2 0.8371(10) 0.7867(13) 1.1015(11) 0.203(7) Uani d . 1 1
O O2S 0.8951(5) 0.2668(7) 1.1098(8) 0.114(3) Uani d . 1 1
O O3 0.8708(12) 0.6230(12) 1.0429(10) 0.252(8) Uani d . 1 1
O O4 0.9562(13) 0.7038(14) 1.1756(10) 0.261(10) Uani d . 1 1
O O5 0.4957(4) 0.1229(6) 0.7854(5) 0.092(2) Uani d . 1 1
O O6 0.4009(6) 0.2158(7) 0.6530(6) 0.104(3) Uani d . 1 1
O O7 0.3906(7) 0.2504(6) 0.8042(7) 0.096(3) Uani d . 1 1
O O8 0.5069(5) 0.3205(8) 0.7608(7) 0.109(3) Uani d . 1 1
Cl Cl1 0.89895(18) 0.7258(2) 1.08438(18) 0.0666(6) Uani d . 1 1
Cl Cl2 0.45100(13) 0.22848(15) 0.75630(14) 0.0472(4) Uani d . 1 1
Pt Pt 0.720986(15) 0.27470(2) 0.913208(17) 0.03619(12) Uani d . 1 1

loop_
_atom_site_aniso_label
_atom_site_aniso_U_11
_atom_site_aniso_U_22
_atom_site_aniso_U_33
_atom_site_aniso_U_12
_atom_site_aniso_U_13
_atom_site_aniso_U_23
C1 0.069(5) 0.040(5) 0.072(5) -0.007(4) 0.030(4) -0.012(4)
C1S 0.088(8) 0.126(12) 0.134(10) 0.026(8) 0.032(8) -0.005(9)
C2 0.073(6) 0.056(6) 0.076(6) 0.005(5) 0.025(5) -0.022(5)
C3 0.064(6) 0.082(7) 0.072(5) 0.003(5) 0.028(5) -0.020(5)
C4 0.049(5) 0.087(8) 0.059(5) -0.011(4) 0.025(4) -0.006(4)
C5 0.030(4) 0.052(5) 0.054(4) -0.003(3) 0.016(3) 0.003(3)
C6 0.032(4) 0.066(5) 0.045(4) -0.009(4) 0.011(3) 0.006(4)
C7 0.043(4) 0.076(7) 0.055(4) -0.016(4) 0.012(4) 0.009(4)
C8 0.050(5) 0.070(6) 0.057(5) -0.019(4) 0.010(4) 0.014(4)
C9 0.059(5) 0.044(5) 0.061(5) -0.020(4) 0.005(4) 0.004(4)
C10 0.034(4) 0.040(4) 0.047(4) -0.010(3) 0.002(3) 0.002(3)
C11 0.035(4) 0.041(4) 0.054(4) 0.000(3) 0.008(3) 0.004(3)
C12 0.065(5) 0.035(4) 0.079(6) -0.003(4) 0.018(5) -0.009(4)
C13 0.066(6) 0.040(5) 0.107(7) -0.005(4) 0.037(5) -0.023(5)
C14 0.060(5) 0.063(6) 0.088(6) -0.006(4) 0.038(5) -0.021(5)
C15 0.036(4) 0.051(5) 0.074(5) -0.010(3) 0.024(4) -0.011(4)
C16 0.044(4) 0.035(4) 0.048(4) -0.003(3) 0.012(3) 0.004(3)
C17 0.081(6) 0.035(4) 0.067(5) 0.001(4) 0.027(5) 0.005(4)
C18 0.044(4) 0.044(4) 0.051(4) 0.009(3) 0.012(3) 0.005(3)
C19 0.071(6) 0.068(6) 0.107(7) -0.032(5) 0.038(5) 0.006(5)
N1 0.035(3) 0.050(4) 0.050(3) 0.006(3) 0.013(3) -0.004(3)
N1S 0.051(5) 0.068(6) 0.082(5) -0.017(4) 0.005(4) 0.012(4)
N2 0.032(3) 0.039(4) 0.057(3) -0.011(2) 0.013(3) 0.002(3)
N3 0.031(3) 0.036(3) 0.065(4) -0.001(2) 0.017(3) 0.001(3)
N4 0.043(3) 0.030(3) 0.046(3) 0.001(3) 0.014(3) -0.001(2)
N5 0.048(4) 0.037(3) 0.058(3) -0.014(3) 0.021(3) -0.006(3)
O1 0.44(4) 0.27(2) 0.64(5) 0.02(2) 0.43(4) 0.16(2)
O1S 0.083(5) 0.123(7) 0.107(5) -0.020(5) 0.041(4) 0.026(5)
O2 0.140(11) 0.250(16) 0.216(15) 0.098(11) 0.057(10) -0.020(11)
O2S 0.060(5) 0.095(7) 0.164(9) -0.006(4) 0.011(5) 0.015(6)
O3 0.39(2) 0.153(12) 0.218(13) -0.087(13) 0.112(14) -0.097(11)
O4 0.33(2) 0.270(18) 0.130(10) 0.168(17) 0.016(12) -0.018(11)
O5 0.082(5) 0.066(4) 0.123(6) 0.030(4) 0.030(4) 0.016(4)
O6 0.098(6) 0.116(7) 0.084(5) 0.006(4) 0.013(4) 0.006(4)
O7 0.125(7) 0.074(5) 0.125(7) 0.016(4) 0.088(6) 0.001(4)
O8 0.095(6) 0.076(5) 0.167(7) -0.038(5) 0.057(5) -0.016(5)
Cl1 0.0814(17) 0.0584(13) 0.0685(13) 0.0075(12) 0.0366(12) -0.0004(10)
Cl2 0.0475(11) 0.0368(9) 0.0627(11) 0.0040(8) 0.0258(9) 0.0044(8)
Pt 0.02992(17) 0.03339(17) 0.04422(17) -0.00357(11) 0.01146(12) 0.00027(11)

loop_
_atom_type_symbol
_atom_type_description
_atom_type_scat_dispersion_real
_atom_type_scat_dispersion_imag
_atom_type_scat_source
C C 0.0033 0.0016 'International Tables Vol C Tables 4.2.6.8 and 6.1.1.4'
H H 0.0000 0.0000 'International Tables Vol C Tables 4.2.6.8 and 6.1.1.4'
N N 0.0061 0.0033 'International Tables Vol C Tables 4.2.6.8 and 6.1.1.4'
O O 0.0106 0.0060 'International Tables Vol C Tables 4.2.6.8 and 6.1.1.4'
Cl Cl 0.1484 0.1585 'International Tables Vol C Tables 4.2.6.8 and 6.1.1.4'
Pt Pt -1.7033 8.3905 'International Tables Vol C Tables 4.2.6.8 and 6.1.1.4'

loop_
_geom_angle_atom_site_label_1
_geom_angle_atom_site_label_2
_geom_angle_atom_site_label_3
_geom_angle
N1 C1 C2 119.5(8)
N1 C1 H1 120.2
C2 C1 H1 120.2
N1S C1S H1S1 109.5
N1S C1S H1S2 109.5
H1S1 C1S H1S2 109.5
N1S C1S H1S3 109.5
H1S1 C1S H1S3 109.5
H1S2 C1S H1S3 109.5
C3 C2 C1 122.0(9)
C3 C2 H2 119.0
C1 C2 H2 119.0
C2 C3 C4 117.0(8)
C2 C3 H3 121.5
C4 C3 H3 121.5
C5 C4 C3 121.5(8)
C5 C4 H4 119.3
C3 C4 H4 119.3
C4 C5 N1 120.8(8)
C4 C5 C6 124.4(7)
N1 C5 C6 114.8(6)
C7 C6 N2 118.1(8)
C7 C6 C5 129.6(7)
N2 C6 C5 112.3(6)
C6 C7 C8 120.4(8)
C6 C7 H7 119.8
C8 C7 H7 119.8
C7 C8 C9 121.9(8)
C7 C8 H8 119.1
C9 C8 H8 119.1
C8 C9 C10 116.8(8)
C8 C9 H9 121.6
C10 C9 H9 121.6
N2 C10 C9 119.9(7)
N2 C10 C11 112.8(6)
C9 C10 C11 127.3(7)
C12 C11 N3 121.0(7)
C12 C11 C10 125.3(7)
N3 C11 C10 113.7(6)
C13 C12 C11 119.7(8)
C13 C12 H12 120.2
C11 C12 H12 120.2
C12 C13 C14 120.4(8)
C12 C13 H13 119.8
C14 C13 H13 119.8
C13 C14 C15 118.7(8)
C13 C14 H14 120.6
C15 C14 H14 120.6
N3 C15 C14 122.3(8)
N3 C15 H15 118.9
C14 C15 H15 118.9
N5 C16 N4 109.3(6)
N5 C16 H16 125.3
N4 C16 H16 125.3
C18 C17 N5 106.0(7)
C18 C17 H17 127.0
N5 C17 H17 127.0
N4 C18 C17 108.8(7)
N4 C18 H18 125.6
C17 C18 H18 125.6
N5 C19 H19A 109.5
N5 C19 H19B 109.5
H19A C19 H19B 109.5
N5 C19 H19C 109.5
H19A C19 H19C 109.5
H19B C19 H19C 109.5
C1 N1 C5 119.3(6)
C1 N1 Pt 127.3(5)
C5 N1 Pt 113.4(5)
O1S N1S O2S 123.1(10)
O1S N1S C1S 118.9(10)
O2S N1S C1S 117.9(9)
C10 N2 C6 122.9(6)
C10 N2 Pt 119.1(5)
C6 N2 Pt 117.9(5)
C15 N3 C11 117.9(7)
C15 N3 Pt 128.5(5)
C11 N3 Pt 113.6(5)
C16 N4 C18 106.5(6)
C16 N4 Pt 126.5(4)
C18 N4 Pt 127.0(5)
C16 N5 C17 109.4(6)
C16 N5 C19 125.4(7)
C17 N5 C19 125.1(7)
O1 Cl1 O2 118.1(12)
O1 Cl1 O3 108.6(15)
O2 Cl1 O3 112.9(11)
O1 Cl1 O4 106.3(19)
O2 Cl1 O4 103.3(9)
O3 Cl1 O4 106.7(10)
O8 Cl2 O5 112.5(6)
O8 Cl2 O7 113.6(5)
O5 Cl2 O7 112.7(5)
O8 Cl2 O6 104.8(5)
O5 Cl2 O6 105.8(5)
O7 Cl2 O6 106.6(6)
N2 Pt N4 178.5(2)
N2 Pt N3 80.7(3)
N4 Pt N3 100.6(2)
N2 Pt N1 81.5(3)
N4 Pt N1 97.2(2)
N3 Pt N1 162.2(2)

loop_
_geom_bond_atom_site_label_1
_geom_bond_atom_site_label_2
_geom_bond_distance
C1 N1 1.353(10)
C1 C2 1.382(11)
C1 H1 0.9300
C1S N1S 1.434(13)
C1S H1S1 0.9600
C1S H1S2 0.9600
C1S H1S3 0.9600
C2 C3 1.366(13)
C2 H2 0.9300
C3 C4 1.372(13)
C3 H3 0.9300
C4 C5 1.356(10)
C4 H4 0.9300
C5 N1 1.365(9)
C5 C6 1.485(13)
C6 C7 1.345(11)
C6 N2 1.372(9)
C7 C8 1.367(13)
C7 H7 0.9300
C8 C9 1.374(11)
C8 H8 0.9300
C9 C10 1.400(10)
C9 H9 0.9300
C10 N2 1.330(9)
C10 C11 1.489(10)
C11 C12 1.369(11)
C11 N3 1.372(9)
C12 C13 1.351(12)
C12 H12 0.9300
C13 C14 1.366(12)
C13 H13 0.9300
C14 C15 1.368(11)
C14 H14 0.9300
C15 N3 1.349(9)
C15 H15 0.9300
C16 N5 1.307(8)
C16 N4 1.356(8)
C16 H16 0.9300
C17 C18 1.359(11)
C17 N5 1.363(10)
C17 H17 0.9300
C18 N4 1.357(9)
C18 H18 0.9300
C19 N5 1.452(8)
C19 H19A 0.9600
C19 H19B 0.9600
C19 H19C 0.9600
N1 Pt 2.025(6)
N1S O1S 1.168(9)
N1S O2S 1.192(11)
N2 Pt 1.925(5)
N3 Pt 2.021(6)
N4 Pt 2.013(6)
O1 Cl1 1.234(16)
O2 Cl1 1.327(11)
O3 Cl1 1.343(12)
O4 Cl1 1.359(14)
O5 Cl2 1.413(7)
O6 Cl2 1.450(8)
O7 Cl2 1.415(8)
O8 Cl2 1.393(7)

loop_
_geom_hbond_atom_site_label_D
_geom_hbond_atom_site_label_H
_geom_hbond_atom_site_label_A
_geom_hbond_site_symmetry_A
_geom_hbond_distance_DH
_geom_hbond_distance_HA
_geom_hbond_distance_DA
_geom_hbond_angle_DHA
_geom_hbond_publ_flag
C2 H2 O7 3_667 0.93 2.51 3.21(2) 132.0(10) y
C8 H8 O7 3_657 0.93 2.562 3.42(2) 153.0(10) y
C9 H9 O6 2_646 0.93 2.543 3.340(10) 144.0(10) y

loop_
_geom_torsion_atom_site_label_1
_geom_torsion_atom_site_label_2
_geom_torsion_atom_site_label_3
_geom_torsion_atom_site_label_4
_geom_torsion
N1 C1 C2 C3 -0.3(14)
C1 C2 C3 C4 1.2(14)
C2 C3 C4 C5 -1.5(13)
C3 C4 C5 N1 1.0(12)
C3 C4 C5 C6 -179.5(7)
C4 C5 C6 C7 -2.5(12)
N1 C5 C6 C7 177.0(7)
C4 C5 C6 N2 179.8(7)
N1 C5 C6 N2 -0.6(8)
N2 C6 C7 C8 0.4(11)
C5 C6 C7 C8 -177.1(7)
C6 C7 C8 C9 -0.9(12)
C7 C8 C9 C10 1.7(11)
C8 C9 C10 N2 -1.9(10)
C8 C9 C10 C11 179.2(7)
N2 C10 C11 C12 -177.8(7)
C9 C10 C11 C12 1.1(12)
N2 C10 C11 N3 0.9(9)
C9 C10 C11 N3 179.8(6)
N3 C11 C12 C13 1.7(12)
C10 C11 C12 C13 -179.7(7)
C11 C12 C13 C14 -3.2(14)
C12 C13 C14 C15 3.4(14)
C13 C14 C15 N3 -2.2(13)
N5 C17 C18 N4 0.0(8)
C2 C1 N1 C5 -0.3(11)
C2 C1 N1 Pt 179.4(6)
C4 C5 N1 C1 0.0(11)
C6 C5 N1 C1 -179.6(6)
C4 C5 N1 Pt -179.8(6)
C6 C5 N1 Pt 0.6(7)
C9 C10 N2 C6 1.5(10)
C11 C10 N2 C6 -179.5(6)
C9 C10 N2 Pt 178.4(5)
C11 C10 N2 Pt -2.5(8)
C7 C6 N2 C10 -0.7(10)
C5 C6 N2 C10 177.2(6)
C7 C6 N2 Pt -177.7(5)
C5 C6 N2 Pt 0.3(7)
C14 C15 N3 C11 0.8(11)
C14 C15 N3 Pt -179.5(6)
C12 C11 N3 C15 -0.5(10)
C10 C11 N3 C15 -179.3(6)
C12 C11 N3 Pt 179.8(6)
C10 C11 N3 Pt 1.0(7)
N5 C16 N4 C18 0.1(7)
N5 C16 N4 Pt -177.2(4)
C17 C18 N4 C16 0.0(8)
C17 C18 N4 Pt 177.2(5)
N4 C16 N5 C17 -0.1(8)
N4 C16 N5 C19 177.6(7)
C18 C17 N5 C16 0.0(9)
C18 C17 N5 C19 -177.7(7)
C10 N2 Pt N3 2.5(5)
C6 N2 Pt N3 179.6(5)
C10 N2 Pt N1 -177.0(5)
C6 N2 Pt N1 0.0(5)
C16 N4 Pt N3 -64.4(6)
C18 N4 Pt N3 119.0(6)
C16 N4 Pt N1 114.9(5)
C18 N4 Pt N1 -61.7(6)
C15 N3 Pt N2 178.5(7)
C11 N3 Pt N2 -1.8(4)
C15 N3 Pt N4 -2.2(7)
C11 N3 Pt N4 177.4(5)
C15 N3 Pt N1 -179.9(7)
C11 N3 Pt N1 -0.2(10)
C1 N1 Pt N2 179.9(6)
C5 N1 Pt N2 -0.4(5)
C1 N1 Pt N4 0.6(7)
C5 N1 Pt N4 -179.7(5)
C1 N1 Pt N3 178.3(7)
C5 N1 Pt N3 -2.0(10)
